data_1518537
loop_
_publ_author_name
'Fours, Baptiste'
'Cartigny, Yohann'
'Petit, Samuel'
'Coquerel, G\'erard'

_publ_section_title
;
 Formation of new polymorphs without any nucleation step. Desolvation of
 the rimonabant monohydrate: directional crystallisation concomitant to
 smooth dehydration.
;
_journal_name_full 'Faraday discussions'
_journal_page_first 475
_journal_page_last 488
_journal_paper_doi 10.1039/c4fd00222a
_journal_volume 179
_journal_year 2015
_chemical_compound_source 'synthesis as described'
_chemical_formula_moiety 'C22 H23 Cl3 N4 O2'
_chemical_formula_sum 'C22 H23 Cl3 N4 O2'
_chemical_formula_weight 481.79
_chemical_name_systematic 'rimonaban monohydrate'
_space_group_IT_number 2
_symmetry_cell_setting triclinic
_symmetry_Int_Tables_number 2
_symmetry_space_group_name_Hall '-P 1'
_symmetry_space_group_name_H-M 'P -1'
_atom_sites_solution_hydrogens geom
_atom_sites_solution_primary direct
_atom_sites_solution_secondary difmap
_audit_conform_dict_location ftp://ftp.iucr.org/pub/cif_core.dic
_audit_conform_dict_name cif_core.dic
_audit_conform_dict_version 2.4
_audit_creation_date 2014-11-12T10:25:02-00:00
_audit_creation_method 'WinGX routine CIF_UPDATE'
_cell_angle_alpha 96.8980(10)
_cell_angle_beta 96.1770(10)
_cell_angle_gamma 90.6640(10)
_cell_formula_units_Z 4
_cell_length_a 7.4245(5)
_cell_length_b 13.2237(8)
_cell_length_c 24.7183(16)
_cell_measurement_reflns_used 0
_cell_measurement_temperature 569(2)
_cell_measurement_theta_max 0
_cell_measurement_theta_min 0
_cell_measurement_wavelength 0.71073
_cell_volume 2394.5(3)
_computing_molecular_graphics 'Ortep-3 for Windows (Farrugia, 1997)'
_computing_publication_material 'WinGX publication routines (Farrugia, 1999)'
_computing_structure_refinement 'SHELXL-97 (Sheldrick, 2008)'
_diffrn_ambient_temperature 569(2)
_diffrn_measured_fraction_theta_full 0.981
_diffrn_measured_fraction_theta_max 0.981
_diffrn_radiation_monochromator graphite
_diffrn_radiation_probe x-ray
_diffrn_radiation_type MoK\a
_diffrn_radiation_wavelength 0.71073
_diffrn_reflns_av_R_equivalents 0.023
_diffrn_reflns_av_unetI/netI 0.0606
_diffrn_reflns_limit_h_max 9
_diffrn_reflns_limit_h_min -9
_diffrn_reflns_limit_k_max 15
_diffrn_reflns_limit_k_min -16
_diffrn_reflns_limit_l_max 30
_diffrn_reflns_limit_l_min -30
_diffrn_reflns_number 19375
_diffrn_reflns_theta_full 26.43
_diffrn_reflns_theta_max 26.43
_diffrn_reflns_theta_min 1.55
_exptl_absorpt_coefficient_mu 0.408
_exptl_absorpt_correction_type none
_exptl_crystal_colour colourless
_exptl_crystal_density_diffrn 1.336
_exptl_crystal_density_method 'not measured'
_exptl_crystal_description prism
_exptl_crystal_F_000 1000
_exptl_crystal_size_max 0.2
_exptl_crystal_size_mid 0.2
_exptl_crystal_size_min 0.2
_refine_diff_density_max 0.233
_refine_diff_density_min -0.225
_refine_diff_density_rms 0.033
_refine_ls_extinction_method none
_refine_ls_goodness_of_fit_ref 0.829
_refine_ls_hydrogen_treatment constr
_refine_ls_matrix_type full
_refine_ls_number_parameters 585
_refine_ls_number_reflns 9674
_refine_ls_number_restraints 0
_refine_ls_restrained_S_all 0.829
_refine_ls_R_factor_all 0.0928
_refine_ls_R_factor_gt 0.0453
_refine_ls_shift/su_max 0.047
_refine_ls_shift/su_mean 0.001
_refine_ls_structure_factor_coef Fsqd
_refine_ls_weighting_details 'calc w=1/[\s^2^(Fo^2^)+(0.0485P)^2^+0.0000P] where P=(Fo^2^+2Fc^2^)/3'
_refine_ls_weighting_scheme calc
_refine_ls_wR_factor_gt 0.095
_refine_ls_wR_factor_ref 0.1072
_reflns_number_gt 4953
_reflns_number_total 9674
_reflns_threshold_expression >2\s(I)
_cod_data_source_file c4fd00222a2.cif
_cod_data_source_block spsr141m
_cod_depositor_comments 'Adding full bibliography for 1518537.cif.'
_cod_database_code 1518537

loop_
_symmetry_equiv_pos_as_xyz
'x, y, z'
'-x, -y, -z'

loop_
_atom_site_label
_atom_site_type_symbol
_atom_site_fract_x
_atom_site_fract_y
_atom_site_fract_z
_atom_site_U_iso_or_equiv
_atom_site_adp_type
_atom_site_occupancy
_atom_site_symmetry_multiplicity
_atom_site_calc_flag
_atom_site_refinement_flags
O2W O 0.8034(6) 0.0386(3) 0.2211(2) 0.1746(19) Uani 1 1 d .
O1W O 0.3573(4) 0.4409(2) 0.72721(16) 0.1476(13) Uani 1 1 d .
Cl5 Cl 0.09856(10) 0.19220(6) 0.02957(3) 0.0799(2) Uani 1 1 d .
Cl2 Cl 0.94969(10) 0.62923(5) 0.53929(3) 0.0856(2) Uani 1 1 d .
Cl4 Cl 0.86240(10) 0.43741(6) 0.03566(3) 0.0972(3) Uani 1 1 d .
Cl6 Cl 0.40597(11) -0.17200(6) 0.02570(3) 0.0936(3) Uani 1 1 d .
Cl1 Cl 1.33208(13) 0.08700(7) 0.47724(4) 0.1164(3) Uani 1 1 d .
Cl3 Cl 0.44919(12) 0.34961(7) 0.56298(4) 0.1314(4) Uani 1 1 d .
N41 N 0.1916(2) 0.20714(14) 0.15236(7) 0.0523(5) Uani 1 1 d .
N1 N 0.7275(3) 0.27919(15) 0.64693(7) 0.0580(5) Uani 1 1 d .
N2 N 0.6059(3) 0.28604(15) 0.68424(8) 0.0596(5) Uani 1 1 d .
N42 N 0.0594(2) 0.20100(14) 0.18602(7) 0.0547(5) Uani 1 1 d .
C41 C 0.0424(3) 0.29733(18) 0.20807(9) 0.0513(6) Uani 1 1 d .
C5 C 0.9329(4) 0.15983(17) 0.60011(10) 0.0555(6) Uani 1 1 d .
O41 O -0.1117(3) 0.41607(15) 0.26281(7) 0.0855(6) Uani 1 1 d .
O1 O 0.4753(3) 0.08131(14) 0.75383(7) 0.0837(6) Uani 1 1 d .
C3 C 0.8015(3) 0.18506(18) 0.64005(9) 0.0548(6) Uani 1 1 d .
C50 C 0.4055(3) 0.33316(17) 0.12320(8) 0.0501(6) Uani 1 1 d .
N44 N -0.2932(3) 0.27549(16) 0.30707(8) 0.0687(6) Uani 1 1 d .
C51 C 0.2431(3) 0.11615(17) 0.12101(9) 0.0509(6) Uani 1 1 d .
C43 C 0.2556(3) 0.30508(17) 0.15341(8) 0.0492(6) Uani 1 1 d .
C2 C 0.7241(3) 0.12784(18) 0.67450(9) 0.0564(6) Uani 1 1 d .
N3 N 0.3864(3) 0.2430(2) 0.76263(9) 0.0738(7) Uani 1 1 d .
C17 C 0.4821(3) 0.1678(2) 0.74155(9) 0.0579(6) Uani 1 1 d .
C1 C 0.6037(3) 0.19356(18) 0.70064(9) 0.0539(6) Uani 1 1 d .
N43 N -0.1735(3) 0.2509(2) 0.26658(9) 0.0690(6) Uani 1 1 d .
C56 C 0.2084(3) 0.10163(18) 0.06449(9) 0.0548(6) Uani 1 1 d .
C42 C 0.1608(3) 0.36548(17) 0.18913(9) 0.0530(6) Uani 1 1 d .
C57 C -0.0893(3) 0.3263(2) 0.24810(9) 0.0587(6) Uani 1 1 d .
N4 N 0.2691(3) 0.22723(15) 0.80262(9) 0.0681(6) Uani 1 1 d .
C52 C 0.3267(3) 0.04127(19) 0.14769(9) 0.0648(7) Uani 1 1 d .
H52 H 0.3494 0.0508 0.1857 0.078 Uiso 1 1 calc R
C47 C 0.6865(3) 0.3976(2) 0.07017(10) 0.0613(7) Uani 1 1 d .
C46 C 0.7100(3) 0.31555(19) 0.09905(9) 0.0597(6) Uani 1 1 d .
H46 H 0.8192 0.2817 0.1007 0.072 Uiso 1 1 calc R
C45 C 0.5690(3) 0.28403(17) 0.12555(9) 0.0541(6) Uani 1 1 d .
H45 H 0.5842 0.2287 0.1454 0.065 Uiso 1 1 calc R
C11 C 0.7759(3) 0.36748(17) 0.62238(9) 0.0548(6) Uani 1 1 d .
C6 C 0.8863(4) 0.16505(18) 0.54516(10) 0.0677(7) Uani 1 1 d .
H6 H 0.7705 0.1848 0.5331 0.081 Uiso 1 1 calc R
C7 C 1.0092(5) 0.14132(19) 0.50751(11) 0.0743(8) Uani 1 1 d .
H7 H 0.9756 0.1447 0.4704 0.089 Uiso 1 1 calc R
C55 C 0.2608(3) 0.0130(2) 0.03540(10) 0.0639(7) Uani 1 1 d .
H55 H 0.2399 0.0035 -0.0027 0.077 Uiso 1 1 calc R
C49 C 0.3861(3) 0.41644(19) 0.09379(10) 0.0648(7) Uani 1 1 d .
H49 H 0.2771 0.4504 0.0917 0.078 Uiso 1 1 calc R
C53 C 0.3777(4) -0.04794(19) 0.11905(11) 0.0717(7) Uani 1 1 d .
H53 H 0.4341 -0.0984 0.1374 0.086 Uiso 1 1 calc R
C12 C 0.9434(4) 0.41279(19) 0.63756(10) 0.0683(7) Uani 1 1 d .
H12 H 1.0209 0.3885 0.6649 0.082 Uiso 1 1 calc R
C54 C 0.3438(3) -0.06093(19) 0.06309(11) 0.0636(7) Uani 1 1 d .
C8 C 1.1782(4) 0.11318(19) 0.52480(12) 0.0729(8) Uani 1 1 d .
C48 C 0.5275(4) 0.4490(2) 0.06771(10) 0.0709(7) Uani 1 1 d .
H48 H 0.5148 0.5054 0.0486 0.085 Uiso 1 1 calc R
C15 C 0.7143(4) 0.48649(19) 0.55790(11) 0.0736(8) Uani 1 1 d .
H15 H 0.6359 0.5119 0.5311 0.088 Uiso 1 1 calc R
C60 C -0.5786(4) 0.2520(2) 0.37312(12) 0.0883(9) Uani 1 1 d .
H60A H -0.6427 0.2831 0.4028 0.106 Uiso 1 1 calc R
H60B H -0.6342 0.1855 0.3603 0.106 Uiso 1 1 calc R
C14 C 0.8826(4) 0.52905(17) 0.57282(10) 0.0593(6) Uani 1 1 d .
C16 C 0.6615(3) 0.40515(19) 0.58311(11) 0.0665(7) Uani 1 1 d .
C4 C 0.7629(4) 0.01859(18) 0.68139(11) 0.0882(9) Uani 1 1 d .
H4A H 0.8224 -0.0117 0.6511 0.132 Uiso 1 1 calc R
H4B H 0.6511 -0.0179 0.6826 0.132 Uiso 1 1 calc R
H4C H 0.8398 0.0156 0.7149 0.132 Uiso 1 1 calc R
C13 C 0.9983(4) 0.4943(2) 0.61263(11) 0.0723(7) Uani 1 1 d .
H13 H 1.1123 0.5248 0.6229 0.087 Uiso 1 1 calc R
C22 C 0.3213(4) 0.2968(2) 0.85228(11) 0.0821(8) Uani 1 1 d .
H22A H 0.3069 0.3667 0.8446 0.098 Uiso 1 1 calc R
H22B H 0.4476 0.2879 0.8651 0.098 Uiso 1 1 calc R
C62 C -0.4761(4) 0.2787(3) 0.28344(11) 0.0928(10) Uani 1 1 d .
H62A H -0.5175 0.2112 0.2667 0.111 Uiso 1 1 calc R
H62B H -0.4845 0.3239 0.2552 0.111 Uiso 1 1 calc R
C44 C 0.1904(4) 0.47726(18) 0.20658(11) 0.0808(8) Uani 1 1 d .
H44A H 0.1935 0.4907 0.2457 0.121 Uiso 1 1 calc R
H44B H 0.0933 0.5138 0.1896 0.121 Uiso 1 1 calc R
H44C H 0.3034 0.499 0.1957 0.121 Uiso 1 1 calc R
C10 C 1.1046(4) 0.1284(2) 0.61636(11) 0.0794(8) Uani 1 1 d .
H10 H 1.1382 0.1226 0.6532 0.095 Uiso 1 1 calc R
C61 C -0.5945(4) 0.3165(3) 0.32765(12) 0.1076(11) Uani 1 1 d .
H61A H -0.5591 0.3862 0.3421 0.129 Uiso 1 1 calc R
H61B H -0.7198 0.3161 0.3117 0.129 Uiso 1 1 calc R
C58 C -0.2706(4) 0.2072(3) 0.34782(12) 0.1054(11) Uani 1 1 d .
H58A H -0.1444 0.2075 0.3628 0.126 Uiso 1 1 calc R
H58B H -0.3054 0.1385 0.3314 0.126 Uiso 1 1 calc R
C18 C 0.0830(4) 0.2433(3) 0.78144(11) 0.0979(10) Uani 1 1 d .
H18A H 0.0513 0.1985 0.7476 0.117 Uiso 1 1 calc R
H18B H 0.0702 0.3131 0.7735 0.117 Uiso 1 1 calc R
C9 C 1.2282(4) 0.1055(2) 0.57863(13) 0.0872(9) Uani 1 1 d .
H9 H 1.3441 0.085 0.5901 0.105 Uiso 1 1 calc R
C21 C 0.2021(4) 0.2749(2) 0.89626(11) 0.0911(9) Uani 1 1 d .
H21A H 0.2228 0.2063 0.9054 0.109 Uiso 1 1 calc R
H21B H 0.2347 0.322 0.9292 0.109 Uiso 1 1 calc R
C59 C -0.3879(5) 0.2402(3) 0.39336(12) 0.1159(12) Uani 1 1 d .
H59A H -0.3804 0.1901 0.4191 0.139 Uiso 1 1 calc R
H59B H -0.3403 0.3045 0.413 0.139 Uiso 1 1 calc R
C20 C 0.0054(4) 0.2852(3) 0.87684(12) 0.0971(10) Uani 1 1 d .
H20A H -0.0683 0.2638 0.9037 0.117 Uiso 1 1 calc R
H20B H -0.0192 0.3561 0.8731 0.117 Uiso 1 1 calc R
C19 C -0.0436(4) 0.2219(3) 0.82318(12) 0.1159(12) Uani 1 1 d .
H19A H -0.1669 0.2359 0.8093 0.139 Uiso 1 1 calc R
H19B H -0.0386 0.1504 0.8284 0.139 Uiso 1 1 calc R
H3 H 0.388(3) 0.3016(17) 0.7527(9) 0.061(8) Uiso 1 1 d .
H43 H -0.177(3) 0.1890(19) 0.2539(10) 0.076(10) Uiso 1 1 d .
H2WA H 0.791(7) 0.037(4) 0.1879(18) 0.19(3) Uiso 1 1 d .
H1WA H 0.423(7) 0.439(4) 0.7032(19) 0.20(2) Uiso 1 1 d .
H1WB H 0.290(5) 0.492(3) 0.7309(13) 0.126(14) Uiso 1 1 d .
H2WB H 0.750(5) -0.010(3) 0.2233(16) 0.154(18) Uiso 1 1 d .

loop_
_atom_site_aniso_label
_atom_site_aniso_U_11
_atom_site_aniso_U_22
_atom_site_aniso_U_33
_atom_site_aniso_U_23
_atom_site_aniso_U_13
_atom_site_aniso_U_12
O2W 0.201(4) 0.098(2) 0.237(5) -0.027(2) 0.139(4) -0.054(2)
O1W 0.135(2) 0.101(2) 0.237(4) 0.071(2) 0.097(3) 0.0518(18)
Cl5 0.0823(5) 0.0967(5) 0.0598(4) 0.0105(4) 0.0011(4) 0.0263(4)
Cl2 0.0991(6) 0.0746(5) 0.0915(5) 0.0310(4) 0.0272(4) -0.0163(4)
Cl4 0.0752(5) 0.1117(6) 0.1170(6) 0.0344(5) 0.0456(5) -0.0100(4)
Cl6 0.1008(6) 0.0842(5) 0.0882(5) -0.0239(4) 0.0120(5) 0.0231(4)
Cl1 0.1364(8) 0.1078(6) 0.1165(7) 0.0049(5) 0.0769(6) -0.0021(6)
Cl3 0.0902(6) 0.1362(8) 0.1714(9) 0.0903(7) -0.0432(6) -0.0517(5)
N41 0.0570(13) 0.0566(13) 0.0462(11) 0.0046(9) 0.0207(10) 0.0026(10)
N1 0.0641(14) 0.0552(13) 0.0588(12) 0.0154(10) 0.0167(11) -0.0059(11)
N2 0.0631(14) 0.0605(13) 0.0592(12) 0.0140(10) 0.0175(11) -0.0022(10)
N42 0.0581(13) 0.0621(13) 0.0477(11) 0.0068(10) 0.0230(10) 0.0001(10)
C41 0.0496(15) 0.0599(16) 0.0459(13) 0.0042(12) 0.0147(12) 0.0061(12)
C5 0.0643(18) 0.0499(14) 0.0531(16) 0.0064(12) 0.0111(14) -0.0065(12)
O41 0.0929(15) 0.0703(13) 0.0978(14) -0.0073(11) 0.0507(12) 0.0064(11)
O1 0.1120(16) 0.0629(12) 0.0881(13) 0.0250(10) 0.0469(12) 0.0043(11)
C3 0.0636(17) 0.0516(15) 0.0495(14) 0.0073(12) 0.0067(13) -0.0046(13)
C50 0.0496(15) 0.0568(15) 0.0448(13) 0.0052(11) 0.0107(11) -0.0018(12)
N44 0.0592(15) 0.0937(16) 0.0584(13) 0.0098(12) 0.0292(12) 0.0019(12)
C51 0.0535(15) 0.0535(15) 0.0479(14) 0.0036(12) 0.0193(12) -0.0012(12)
C43 0.0507(15) 0.0537(15) 0.0451(13) 0.0078(11) 0.0115(12) 0.0019(12)
C2 0.0679(17) 0.0527(15) 0.0493(14) 0.0094(12) 0.0069(13) -0.0092(13)
N3 0.0875(18) 0.0592(16) 0.0831(17) 0.0203(14) 0.0355(14) -0.0007(14)
C17 0.0641(17) 0.0608(17) 0.0494(15) 0.0094(13) 0.0065(13) -0.0057(14)
C1 0.0611(16) 0.0530(15) 0.0490(14) 0.0111(12) 0.0072(13) -0.0071(12)
N43 0.0743(16) 0.0703(17) 0.0676(15) 0.0040(13) 0.0364(13) 0.0026(13)
C56 0.0490(15) 0.0670(16) 0.0499(15) 0.0053(12) 0.0137(12) 0.0037(12)
C42 0.0545(15) 0.0544(15) 0.0525(14) 0.0079(12) 0.0147(12) 0.0065(12)
C57 0.0557(16) 0.0735(19) 0.0482(15) 0.0033(14) 0.0151(13) 0.0043(14)
N4 0.0719(16) 0.0693(14) 0.0671(14) 0.0091(12) 0.0259(13) -0.0057(12)
C52 0.091(2) 0.0621(17) 0.0435(14) 0.0057(13) 0.0163(14) 0.0050(15)
C47 0.0516(16) 0.0751(18) 0.0594(16) 0.0074(14) 0.0187(13) -0.0087(14)
C46 0.0499(16) 0.0759(18) 0.0555(15) 0.0087(13) 0.0149(13) 0.0065(13)
C45 0.0564(16) 0.0606(15) 0.0474(14) 0.0102(11) 0.0105(12) 0.0063(13)
C11 0.0624(17) 0.0506(14) 0.0543(15) 0.0103(12) 0.0160(13) -0.0055(13)
C6 0.085(2) 0.0628(17) 0.0581(17) 0.0133(13) 0.0132(16) 0.0008(14)
C7 0.113(3) 0.0605(17) 0.0537(17) 0.0122(13) 0.0221(18) -0.0069(17)
C55 0.0639(17) 0.0806(19) 0.0453(14) -0.0040(14) 0.0105(13) 0.0047(15)
C49 0.0534(16) 0.0743(18) 0.0717(17) 0.0215(14) 0.0150(14) 0.0073(13)
C53 0.094(2) 0.0600(17) 0.0615(17) 0.0063(14) 0.0120(15) 0.0070(15)
C12 0.0683(19) 0.0777(18) 0.0607(16) 0.0230(14) 0.0002(14) -0.0122(15)
C54 0.0645(17) 0.0611(16) 0.0630(17) -0.0091(14) 0.0146(14) 0.0029(14)
C8 0.092(2) 0.0573(17) 0.074(2) 0.0067(14) 0.0329(18) -0.0108(16)
C48 0.0704(19) 0.0765(18) 0.0731(18) 0.0280(15) 0.0199(16) -0.0005(15)
C15 0.072(2) 0.0724(18) 0.0790(19) 0.0307(15) -0.0042(15) -0.0107(15)
C60 0.086(2) 0.088(2) 0.099(2) 0.0066(18) 0.0533(19) -0.0077(17)
C14 0.0717(19) 0.0522(15) 0.0572(16) 0.0106(12) 0.0177(14) -0.0042(14)
C16 0.0579(17) 0.0633(16) 0.0809(18) 0.0264(15) 0.0008(15) -0.0134(13)
C4 0.122(3) 0.0576(18) 0.093(2) 0.0163(15) 0.0424(19) 0.0029(16)
C13 0.0637(18) 0.0806(19) 0.0741(18) 0.0164(16) 0.0091(15) -0.0202(15)
C22 0.081(2) 0.092(2) 0.0720(19) 0.0086(17) 0.0072(17) -0.0042(17)
C62 0.064(2) 0.156(3) 0.0605(18) 0.0106(18) 0.0170(16) 0.0156(19)
C44 0.092(2) 0.0620(18) 0.093(2) 0.0046(15) 0.0376(17) 0.0024(15)
C10 0.081(2) 0.101(2) 0.0562(17) 0.0078(15) 0.0123(17) 0.0019(18)
C61 0.070(2) 0.180(4) 0.079(2) 0.018(2) 0.0315(18) 0.027(2)
C58 0.090(2) 0.161(3) 0.081(2) 0.048(2) 0.0414(19) 0.036(2)
C18 0.072(2) 0.151(3) 0.0674(19) -0.0006(19) 0.0123(17) -0.016(2)
C9 0.071(2) 0.106(2) 0.085(2) 0.0047(18) 0.0174(18) 0.0067(17)
C21 0.097(3) 0.114(3) 0.0640(19) 0.0111(17) 0.0179(18) 0.001(2)
C59 0.100(3) 0.189(4) 0.073(2) 0.045(2) 0.044(2) 0.027(3)
C20 0.093(3) 0.127(3) 0.080(2) 0.027(2) 0.033(2) 0.021(2)
C19 0.070(2) 0.197(4) 0.080(2) 0.002(2) 0.0226(19) -0.016(2)

loop_
_atom_type_symbol
_atom_type_description
_atom_type_scat_dispersion_real
_atom_type_scat_dispersion_imag
_atom_type_scat_source
C C 0.0033 0.0016 'International Tables Vol C Tables 4.2.6.8 and 6.1.1.4'
H H 0 0 'International Tables Vol C Tables 4.2.6.8 and 6.1.1.4'
N N 0.0061 0.0033 'International Tables Vol C Tables 4.2.6.8 and 6.1.1.4'
O O 0.0106 0.006 'International Tables Vol C Tables 4.2.6.8 and 6.1.1.4'
Cl Cl 0.1484 0.1585 'International Tables Vol C Tables 4.2.6.8 and 6.1.1.4'

loop_
_geom_angle_atom_site_label_1
_geom_angle_atom_site_label_2
_geom_angle_atom_site_label_3
_geom_angle
N42 N41 C43 112.16(17)
N42 N41 C51 118.85(18)
C43 N41 C51 128.98(18)
N2 N1 C3 112.58(18)
N2 N1 C11 120.32(19)
C3 N1 C11 126.92(19)
C1 N2 N1 103.97(19)
C41 N42 N41 103.83(18)
N42 C41 C42 112.71(19)
N42 C41 C57 122.3(2)
C42 C41 C57 125.0(2)
C6 C5 C10 117.9(2)
C6 C5 C3 120.8(2)
C10 C5 C3 121.3(2)
N1 C3 C2 106.4(2)
N1 C3 C5 121.7(2)
C2 C3 C5 131.9(2)
C45 C50 C49 118.5(2)
C45 C50 C43 122.7(2)
C49 C50 C43 118.7(2)
N43 N44 C62 111.8(2)
N43 N44 C58 110.3(2)
C62 N44 C58 112.5(2)
C52 C51 C56 119.4(2)
C52 C51 N41 119.2(2)
C56 C51 N41 121.3(2)
N41 C43 C42 106.83(19)
N41 C43 C50 123.7(2)
C42 C43 C50 129.3(2)
C3 C2 C1 104.9(2)
C3 C2 C4 126.1(2)
C1 C2 C4 129.0(2)
C17 N3 N4 120.7(2)
O1 C17 N3 123.7(2)
O1 C17 C1 120.2(2)
N3 C17 C1 116.1(2)
N2 C1 C2 112.1(2)
N2 C1 C17 121.3(2)
C2 C1 C17 126.6(2)
C57 N43 N44 118.4(2)
C55 C56 C51 119.9(2)
C55 C56 Cl5 119.22(18)
C51 C56 Cl5 120.89(19)
C43 C42 C41 104.5(2)
C43 C42 C44 126.7(2)
C41 C42 C44 128.6(2)
O41 C57 N43 123.8(2)
O41 C57 C41 119.5(2)
N43 C57 C41 116.7(2)
N3 N4 C18 109.9(2)
N3 N4 C22 109.5(2)
C18 N4 C22 110.4(2)
C51 C52 C53 121.1(2)
C48 C47 C46 121.4(2)
C48 C47 Cl4 119.1(2)
C46 C47 Cl4 119.5(2)
C47 C46 C45 118.9(2)
C46 C45 C50 121.2(2)
C16 C11 C12 119.2(2)
C16 C11 N1 121.7(2)
C12 C11 N1 119.1(2)
C5 C6 C7 121.0(3)
C8 C7 C6 119.8(3)
C54 C55 C56 119.6(2)
C48 C49 C50 120.5(2)
C54 C53 C52 118.8(2)
C11 C12 C13 120.7(2)
C53 C54 C55 121.2(2)
C53 C54 Cl6 120.1(2)
C55 C54 Cl6 118.7(2)
C7 C8 C9 120.9(3)
C7 C8 Cl1 119.1(2)
C9 C8 Cl1 120.0(3)
C47 C48 C49 119.5(2)
C14 C15 C16 119.0(2)
C59 C60 C61 110.7(2)
C15 C14 C13 121.4(2)
C15 C14 Cl2 118.5(2)
C13 C14 Cl2 120.1(2)
C11 C16 C15 120.8(2)
C11 C16 Cl3 120.36(19)
C15 C16 Cl3 118.8(2)
C14 C13 C12 118.8(2)
N4 C22 C21 109.2(2)
N44 C62 C61 109.5(2)
C5 C10 C9 121.1(3)
C60 C61 C62 111.5(3)
N44 C58 C59 109.5(2)
N4 C18 C19 110.0(2)
C8 C9 C10 119.3(3)
C20 C21 C22 111.0(2)
C60 C59 C58 113.1(3)
C19 C20 C21 110.6(3)
C20 C19 C18 111.7(3)

loop_
_geom_bond_atom_site_label_1
_geom_bond_atom_site_label_2
_geom_bond_distance
Cl5 C56 1.722(2)
Cl2 C14 1.740(2)
Cl4 C47 1.744(2)
Cl6 C54 1.734(2)
Cl1 C8 1.734(3)
Cl3 C16 1.729(3)
N41 N42 1.361(2)
N41 C43 1.371(3)
N41 C51 1.430(3)
N1 N2 1.355(2)
N1 C3 1.366(3)
N1 C11 1.438(3)
N2 C1 1.334(3)
N42 C41 1.337(3)
C41 C42 1.406(3)
C41 C57 1.486(3)
C5 C6 1.375(3)
C5 C10 1.379(3)
C5 C3 1.474(3)
O41 C57 1.217(3)
O1 C17 1.220(3)
C3 C2 1.370(3)
C50 C45 1.382(3)
C50 C49 1.391(3)
C50 C43 1.473(3)
N44 N43 1.420(3)
N44 C62 1.423(3)
N44 C58 1.430(3)
C51 C52 1.373(3)
C51 C56 1.383(3)
C43 C42 1.375(3)
C2 C1 1.407(3)
C2 C4 1.502(3)
N3 C17 1.318(3)
N3 N4 1.418(3)
C17 C1 1.492(3)
N43 C57 1.324(3)
C56 C55 1.382(3)
C42 C44 1.496(3)
N4 C18 1.451(3)
N4 C22 1.457(3)
C52 C53 1.380(3)
C47 C48 1.368(3)
C47 C46 1.372(3)
C46 C45 1.379(3)
C11 C16 1.364(3)
C11 C12 1.369(3)
C6 C7 1.384(3)
C7 C8 1.353(4)
C55 C54 1.374(3)
C49 C48 1.380(3)
C53 C54 1.369(3)
C12 C13 1.382(3)
C8 C9 1.359(4)
C15 C14 1.360(3)
C15 C16 1.379(3)
C60 C59 1.467(4)
C60 C61 1.486(4)
C14 C13 1.362(3)
C22 C21 1.525(3)
C62 C61 1.517(3)
C10 C9 1.388(3)
C58 C59 1.522(4)
C18 C19 1.516(4)
C21 C20 1.501(4)
C20 C19 1.488(4)
